data_7159645
loop_
_publ_author_name
'Kami&#x144;ska, Karolina'
'Iwan, Dominika'
'Trojnar, Jakub'
'Daszkiewicz, Marek'
'Rode, Joanna E.'
'Wojaczy&#x144;ski, Jacek'
'Wojaczy&#x144;ska, El&#x17c;bieta'

_publ_section_title
;
 Rearrangement of thiazolidine derivatives - a synthesis of a chiral fused
 oxathiane-&#x3b3;-lactam bicyclic system.
;
_journal_issue 46
_journal_name_full 'Organic &amp; biomolecular chemistry'
_journal_page_first 9182
_journal_page_last 9191
_journal_paper_doi 10.1039/d3ob01454a
_journal_volume 21
_journal_year 2023
_chemical_absolute_configuration syn
_chemical_formula_moiety 'C9 H15 N O2 S'
_chemical_formula_sum 'C9 H15 N O2 S'
_chemical_formula_weight 201.28
_space_group_crystal_system monoclinic
_space_group_IT_number 5
_space_group_name_Hall 'C 2y'
_space_group_name_H-M_alt 'C 1 2 1'
_atom_sites_solution_hydrogens geom
_audit_block_doi 10.5517/ccdc.csd.cc2c6ffg
_audit_creation_method SHELXL-2018/3
_audit_update_record
;
2022-06-21 deposited with the CCDC.	2023-11-06 downloaded from the CCDC.
;
_cell_angle_alpha 90
_cell_angle_beta 108.918(16)
_cell_angle_gamma 90
_cell_formula_units_Z 8
_cell_length_a 19.872(3)
_cell_length_b 6.6196(7)
_cell_length_c 16.260(2)
_cell_measurement_reflns_used 1176
_cell_measurement_temperature 295(2)
_cell_measurement_theta_max 20.7960
_cell_measurement_theta_min 3.6620
_cell_volume 2023.4(5)
_computing_cell_refinement 'CrysAlisPro 1.171.41.93a (Rigaku OD, 2020)'
_computing_data_collection 'CrysAlisPro 1.171.39.46 (Rigaku OD, 2018)'
_computing_data_reduction 'CrysAlisPro 1.171.41.93a (Rigaku OD, 2020)'
_computing_structure_refinement 'SHELXL-2018/3 (Sheldrick, 2018)'
_computing_structure_solution 'SHELXS-2018/3 (Sheldrick, 2018)'
_diffrn_ambient_temperature 295(2)
_diffrn_detector_area_resol_mean 10.6249
_diffrn_measured_fraction_theta_full 0.998
_diffrn_measured_fraction_theta_max 0.992
_diffrn_measurement_device_type 'Xcalibur, Atlas'
_diffrn_measurement_method '\w scans'
_diffrn_radiation_type MoK\a
_diffrn_radiation_wavelength 0.71073
_diffrn_reflns_av_R_equivalents 0.0709
_diffrn_reflns_av_unetI/netI 0.1142
_diffrn_reflns_Laue_measured_fraction_full 0.998
_diffrn_reflns_Laue_measured_fraction_max 0.992
_diffrn_reflns_limit_h_max 24
_diffrn_reflns_limit_h_min -23
_diffrn_reflns_limit_k_max 5
_diffrn_reflns_limit_k_min -8
_diffrn_reflns_limit_l_max 14
_diffrn_reflns_limit_l_min -20
_diffrn_reflns_number 5194
_diffrn_reflns_point_group_measured_fraction_full 0.780
_diffrn_reflns_point_group_measured_fraction_max 0.747
_diffrn_reflns_theta_full 25.242
_diffrn_reflns_theta_max 26.726
_diffrn_reflns_theta_min 2.648
_diffrn_source 'fine-focus sealed X-ray tube'
_exptl_absorpt_coefficient_mu 0.288
_exptl_absorpt_correction_T_max 0.993
_exptl_absorpt_correction_T_min 0.957
_exptl_absorpt_correction_type gaussian
_exptl_absorpt_process_details
;
CrysAlisPro 1.171.41.93a (Rigaku Oxford Diffraction, 2020)
Numerical absorption correction based on gaussian integration over
a multifaceted crystal model
Empirical absorption correction using spherical harmonics,
implemented in SCALE3 ABSPACK scaling algorithm.
;
_exptl_crystal_colour colourless
_exptl_crystal_density_diffrn 1.321
_exptl_crystal_description needle
_exptl_crystal_F_000 864
_exptl_crystal_size_max 0.550
_exptl_crystal_size_mid 0.080
_exptl_crystal_size_min 0.030
_refine_diff_density_max 0.444
_refine_diff_density_min -0.379
_refine_diff_density_rms 0.075
_refine_ls_abs_structure_details
;
 Flack x determined using 430 quotients [(I+)-(I-)]/[(I+)+(I-)]
 (Parsons, Flack and Wagner, Acta Cryst. B69 (2013) 249-259).
;
_refine_ls_abs_structure_Flack -0.1(2)
_refine_ls_extinction_coef 0.0103(17)
_refine_ls_extinction_expression Fc^*^=kFc[1+0.001xFc^2^\l^3^/sin(2\q)]^-1/4^
_refine_ls_extinction_method 'SHELXL-2018/3 (Sheldrick 2018)'
_refine_ls_goodness_of_fit_ref 1.026
_refine_ls_hydrogen_treatment constr
_refine_ls_matrix_type full
_refine_ls_number_parameters 244
_refine_ls_number_reflns 3217
_refine_ls_number_restraints 2
_refine_ls_restrained_S_all 1.027
_refine_ls_R_factor_all 0.1241
_refine_ls_R_factor_gt 0.0752
_refine_ls_shift/su_max <0.001
_refine_ls_shift/su_mean <0.001
_refine_ls_structure_factor_coef Fsqd
_refine_ls_weighting_details 'w=1/[\s^2^(Fo^2^)+(0.0830P)^2^] where P=(Fo^2^+2Fc^2^)/3'
_refine_ls_weighting_scheme calc
_refine_ls_wR_factor_gt 0.1625
_refine_ls_wR_factor_ref 0.2078
_reflns_Friedel_coverage 0.382
_reflns_Friedel_fraction_full 0.515
_reflns_Friedel_fraction_max 0.454
_reflns_number_gt 1916
_reflns_number_total 3217
_reflns_threshold_expression 'I > 2\s(I)'
_cod_data_source_file d3ob01454a2.cif
_cod_data_source_block EWKK21-016kr1
_cod_depositor_comments 'Adding full bibliography for 7159641--7159650.cif.'
_cod_original_sg_symbol_H-M 'C 2'
_cod_database_code 7159645
_shelx_shelxl_version_number 2018/3
_shelx_space_group_comment
;
The symmetry employed for this shelxl refinement is uniquely defined
by the following loop, which should always be used as a source of
symmetry information in preference to the above space-group names.
They are only intended as comments.
;
_shelx_estimated_absorpt_t_min 0.857
_shelx_estimated_absorpt_t_max 0.991
_oxdiff_exptl_absorpt_empirical_full_min 0.475
_oxdiff_exptl_absorpt_empirical_full_max 16.455
_oxdiff_exptl_absorpt_empirical_details
;
Empirical correction (ABSPACK) includes:
- Absorption correction using spherical harmonics
- Frame scaling
;

loop_
_space_group_symop_operation_xyz
'x, y, z'
'-x, y, -z'
'x+1/2, y+1/2, z'
'-x+1/2, y+1/2, -z'

loop_
_atom_site_label
_atom_site_type_symbol
_atom_site_fract_x
_atom_site_fract_y
_atom_site_fract_z
_atom_site_U_iso_or_equiv
_atom_site_adp_type
_atom_site_occupancy
_atom_site_site_symmetry_order
_atom_site_calc_flag
_atom_site_refinement_flags_posn
_atom_site_refinement_flags_adp
_atom_site_refinement_flags_occupancy
_atom_site_disorder_assembly
_atom_site_disorder_group
S1 S 0.39840(13) 0.4922(4) 0.41311(16) 0.0647(7) Uani 1 1 d . . . . .
O1 O 0.2817(3) 0.0030(9) 0.5137(4) 0.0561(15) Uani 1 1 d . . . . .
O2 O 0.3277(3) 0.5437(10) 0.6442(4) 0.0639(17) Uani 1 1 d . . . . .
H2O2 H 0.296679 0.537851 0.596530 0.096 Uiso 1 1 calc R U . . .
N1 N 0.3642(3) 0.2437(10) 0.5150(4) 0.0521(17) Uani 1 1 d . . . . .
C1 C 0.3552(4) 0.2570(14) 0.4218(5) 0.053(2) Uani 1 1 d . . . . .
H1 H 0.304464 0.266083 0.388426 0.064 Uiso 1 1 calc R U . . .
C2 C 0.4082(5) 0.3945(12) 0.5724(6) 0.053(2) Uani 1 1 d . . . . .
H2 H 0.458005 0.351069 0.591810 0.064 Uiso 1 1 calc R U . . .
C3 C 0.3996(5) 0.5848(14) 0.5177(6) 0.060(2) Uani 1 1 d . . . . .
H3A H 0.439184 0.676564 0.541930 0.072 Uiso 1 1 calc R U . . .
H3B H 0.355631 0.653991 0.513491 0.072 Uiso 1 1 calc R U . . .
C4 C 0.3267(4) 0.1272(12) 0.5511(5) 0.0474(19) Uani 1 1 d . . . . .
C5 C 0.3513(4) 0.1760(13) 0.6492(5) 0.047(2) Uani 1 1 d . . . . .
C6 C 0.3789(4) 0.3925(14) 0.6498(5) 0.054(2) Uani 1 1 d . . . . .
H6 H 0.418724 0.412703 0.703644 0.064 Uiso 1 1 calc R U . . .
C7 C 0.3868(6) 0.0831(16) 0.3906(6) 0.076(3) Uani 1 1 d . . . . .
H7A H 0.359955 -0.036654 0.392120 0.114 Uiso 1 1 calc R U . . .
H7B H 0.435115 0.065047 0.427440 0.114 Uiso 1 1 calc R U . . .
H7C H 0.385855 0.107814 0.332101 0.114 Uiso 1 1 calc R U . . .
C8 C 0.4130(5) 0.0327(15) 0.6913(6) 0.064(2) Uani 1 1 d . . . . .
H8A H 0.433680 0.065570 0.751823 0.095 Uiso 1 1 calc R U . . .
H8B H 0.448385 0.046373 0.663072 0.095 Uiso 1 1 calc R U . . .
H8C H 0.395915 -0.103875 0.685571 0.095 Uiso 1 1 calc R U . . .
C9 C 0.2927(5) 0.1511(15) 0.6873(6) 0.065(3) Uani 1 1 d . . . . .
H9A H 0.309471 0.189366 0.747479 0.098 Uiso 1 1 calc R U . . .
H9B H 0.277665 0.012511 0.682348 0.098 Uiso 1 1 calc R U . . .
H9C H 0.253249 0.235449 0.656511 0.098 Uiso 1 1 calc R U . . .
S2 S 0.42122(14) 0.3438(4) 0.18797(16) 0.0714(8) Uani 1 1 d . . . . .
O3 O 0.2796(3) 0.8141(9) 0.0034(4) 0.0607(16) Uani 1 1 d . . . . .
O4 O 0.3160(4) 0.2704(10) -0.0935(4) 0.0716(18) Uani 1 1 d . . . . .
H4O4 H 0.285462 0.292991 -0.070724 0.107 Uiso 1 1 calc DR U . . .
N2 N 0.3675(4) 0.5819(10) 0.0572(4) 0.0521(18) Uani 1 1 d . . . . .
C10 C 0.3713(5) 0.5751(13) 0.1481(5) 0.056(2) Uani 1 1 d . . . . .
H10 H 0.323394 0.564564 0.152433 0.067 Uiso 1 1 calc R U . . .
C11 C 0.4082(5) 0.4353(13) 0.0263(5) 0.054(2) Uani 1 1 d . . . . .
H11 H 0.456672 0.484733 0.036125 0.065 Uiso 1 1 calc R U . . .
C12 C 0.4095(5) 0.2480(14) 0.0804(6) 0.065(2) Uani 1 1 d . . . . .
H12A H 0.448507 0.159802 0.080648 0.079 Uiso 1 1 calc R U . . .
H12B H 0.365179 0.173628 0.058229 0.079 Uiso 1 1 calc R U . . .
C13 C 0.3215(4) 0.6929(14) -0.0065(5) 0.051(2) Uani 1 1 d . . . . .
C14 C 0.3362(5) 0.6413(13) -0.0897(5) 0.052(2) Uani 1 1 d . . . . .
C15 C 0.3675(5) 0.4243(13) -0.0710(6) 0.057(2) Uani 1 1 d . . . . .
H15 H 0.401359 0.403330 -0.102579 0.069 Uiso 1 1 calc R U . . .
C16 C 0.4095(7) 0.7543(18) 0.1993(6) 0.093(4) Uani 1 1 d . . . . .
H16A H 0.383004 0.875027 0.177482 0.139 Uiso 1 1 calc R U . . .
H16B H 0.456011 0.764921 0.193690 0.139 Uiso 1 1 calc R U . . .
H16C H 0.413919 0.737050 0.259464 0.139 Uiso 1 1 calc R U . . .
C17 C 0.3914(5) 0.7872(18) -0.1019(6) 0.074(3) Uani 1 1 d . . . . .
H17A H 0.400875 0.755057 -0.154665 0.111 Uiso 1 1 calc R U . . .
H17B H 0.434578 0.775669 -0.053524 0.111 Uiso 1 1 calc R U . . .
H17C H 0.373718 0.922879 -0.105079 0.111 Uiso 1 1 calc R U . . .
C18 C 0.2680(5) 0.6529(18) -0.1680(6) 0.078(3) Uani 1 1 d . . . . .
H18A H 0.277867 0.610126 -0.219374 0.118 Uiso 1 1 calc R U . . .
H18B H 0.250909 0.789554 -0.175392 0.118 Uiso 1 1 calc R U . . .
H18C H 0.232535 0.566379 -0.158397 0.118 Uiso 1 1 calc R U . . .

loop_
_atom_site_aniso_label
_atom_site_aniso_U_11
_atom_site_aniso_U_22
_atom_site_aniso_U_33
_atom_site_aniso_U_23
_atom_site_aniso_U_13
_atom_site_aniso_U_12
S1 0.0787(16) 0.0628(14) 0.0587(14) 0.0143(12) 0.0306(12) 0.0012(13)
O1 0.070(4) 0.048(3) 0.047(3) -0.002(3) 0.014(3) -0.011(3)
O2 0.082(4) 0.062(4) 0.046(3) -0.008(3) 0.020(3) 0.013(4)
N1 0.065(4) 0.048(4) 0.046(4) 0.003(3) 0.021(3) -0.008(4)
C1 0.062(5) 0.066(6) 0.035(4) 0.003(4) 0.020(4) 0.000(5)
C2 0.062(5) 0.042(5) 0.057(5) 0.003(4) 0.021(4) -0.005(4)
C3 0.070(6) 0.053(5) 0.064(6) 0.004(5) 0.031(5) -0.003(5)
C4 0.059(5) 0.037(4) 0.042(4) 0.002(4) 0.011(4) 0.002(4)
C5 0.052(4) 0.053(5) 0.035(4) 0.005(4) 0.013(3) 0.002(4)
C6 0.048(5) 0.067(6) 0.043(5) 0.007(4) 0.011(4) -0.004(5)
C7 0.112(8) 0.071(7) 0.060(6) -0.002(5) 0.047(6) 0.001(6)
C8 0.075(6) 0.058(6) 0.049(5) 0.012(5) 0.009(4) 0.000(5)
C9 0.081(6) 0.068(6) 0.050(5) -0.009(5) 0.024(5) -0.020(5)
S2 0.0853(17) 0.0681(16) 0.0505(13) 0.0132(12) 0.0080(12) 0.0039(13)
O3 0.079(4) 0.055(4) 0.055(3) 0.006(3) 0.031(3) 0.024(3)
O4 0.100(5) 0.060(4) 0.059(4) -0.015(3) 0.032(4) -0.005(4)
N2 0.071(4) 0.051(4) 0.031(3) 0.004(3) 0.011(3) 0.002(4)
C10 0.075(5) 0.053(5) 0.042(5) 0.010(4) 0.021(4) 0.004(5)
C11 0.060(5) 0.054(5) 0.047(5) 0.007(4) 0.016(4) 0.009(4)
C12 0.080(6) 0.051(5) 0.062(6) 0.004(5) 0.020(5) 0.013(5)
C13 0.061(5) 0.060(5) 0.036(4) 0.004(4) 0.022(4) 0.001(5)
C14 0.063(5) 0.057(5) 0.043(5) 0.005(4) 0.025(4) 0.008(4)
C15 0.081(6) 0.051(5) 0.049(5) 0.002(4) 0.035(5) 0.009(5)
C16 0.149(10) 0.074(7) 0.046(6) -0.005(6) 0.018(6) -0.016(7)
C17 0.098(7) 0.068(7) 0.070(7) 0.016(6) 0.046(6) 0.002(6)
C18 0.095(7) 0.100(8) 0.040(5) 0.007(5) 0.021(5) 0.015(7)

loop_
_atom_type_symbol
_atom_type_description
_atom_type_scat_dispersion_real
_atom_type_scat_dispersion_imag
_atom_type_scat_source
C C 0.0033 0.0016 'International Tables Vol C Tables 4.2.6.8 and 6.1.1.4'
H H 0.0000 0.0000 'International Tables Vol C Tables 4.2.6.8 and 6.1.1.4'
N N 0.0061 0.0033 'International Tables Vol C Tables 4.2.6.8 and 6.1.1.4'
O O 0.0106 0.0060 'International Tables Vol C Tables 4.2.6.8 and 6.1.1.4'
S S 0.1246 0.1234 'International Tables Vol C Tables 4.2.6.8 and 6.1.1.4'

loop_
_geom_angle_atom_site_label_1
_geom_angle_atom_site_label_2
_geom_angle_atom_site_label_3
_geom_angle
_geom_angle_site_symmetry_1
_geom_angle_site_symmetry_3
_geom_angle_publ_flag
C3 S1 C1 94.7(4) . . ?
C6 O2 H2O2 109.5 . . ?
C4 N1 C2 114.9(7) . . ?
C4 N1 C1 126.2(7) . . ?
C2 N1 C1 117.9(6) . . ?
N1 C1 C7 112.6(8) . . ?
N1 C1 S1 103.3(5) . . ?
C7 C1 S1 112.3(6) . . ?
N1 C1 H1 109.5 . . ?
C7 C1 H1 109.5 . . ?
S1 C1 H1 109.5 . . ?
N1 C2 C3 105.4(7) . . ?
N1 C2 C6 102.1(6) . . ?
C3 C2 C6 118.9(7) . . ?
N1 C2 H2 110.0 . . ?
C3 C2 H2 110.0 . . ?
C6 C2 H2 110.0 . . ?
C2 C3 S1 103.6(6) . . ?
C2 C3 H3A 111.0 . . ?
S1 C3 H3A 111.0 . . ?
C2 C3 H3B 111.0 . . ?
S1 C3 H3B 111.0 . . ?
H3A C3 H3B 109.0 . . ?
O1 C4 N1 126.4(8) . . ?
O1 C4 C5 126.2(7) . . ?
N1 C4 C5 107.4(7) . . ?
C9 C5 C8 111.5(7) . . ?
C9 C5 C6 115.2(7) . . ?
C8 C5 C6 110.1(7) . . ?
C9 C5 C4 112.2(7) . . ?
C8 C5 C4 105.8(7) . . ?
C6 C5 C4 101.3(6) . . ?
O2 C6 C5 114.4(6) . . ?
O2 C6 C2 113.2(7) . . ?
C5 C6 C2 103.3(7) . . ?
O2 C6 H6 108.5 . . ?
C5 C6 H6 108.5 . . ?
C2 C6 H6 108.5 . . ?
C1 C7 H7A 109.5 . . ?
C1 C7 H7B 109.5 . . ?
H7A C7 H7B 109.5 . . ?
C1 C7 H7C 109.5 . . ?
H7A C7 H7C 109.5 . . ?
H7B C7 H7C 109.5 . . ?
C5 C8 H8A 109.5 . . ?
C5 C8 H8B 109.5 . . ?
H8A C8 H8B 109.5 . . ?
C5 C8 H8C 109.5 . . ?
H8A C8 H8C 109.5 . . ?
H8B C8 H8C 109.5 . . ?
C5 C9 H9A 109.5 . . ?
C5 C9 H9B 109.5 . . ?
H9A C9 H9B 109.5 . . ?
C5 C9 H9C 109.5 . . ?
H9A C9 H9C 109.5 . . ?
H9B C9 H9C 109.5 . . ?
C12 S2 C10 93.8(4) . . ?
C15 O4 H4O4 109.5 . . ?
C13 N2 C11 114.3(6) . . ?
C13 N2 C10 126.4(7) . . ?
C11 N2 C10 118.6(6) . . ?
N2 C10 C16 112.9(7) . . ?
N2 C10 S2 103.3(6) . . ?
C16 C10 S2 110.2(6) . . ?
N2 C10 H10 110.1 . . ?
C16 C10 H10 110.1 . . ?
S2 C10 H10 110.1 . . ?
N2 C11 C12 104.6(7) . . ?
N2 C11 C15 102.8(6) . . ?
C12 C11 C15 117.8(8) . . ?
N2 C11 H11 110.4 . . ?
C12 C11 H11 110.4 . . ?
C15 C11 H11 110.4 . . ?
C11 C12 S2 104.4(6) . . ?
C11 C12 H12A 110.9 . . ?
S2 C12 H12A 110.9 . . ?
C11 C12 H12B 110.9 . . ?
S2 C12 H12B 110.9 . . ?
H12A C12 H12B 108.9 . . ?
O3 C13 N2 125.6(8) . . ?
O3 C13 C14 127.8(8) . . ?
N2 C13 C14 106.5(7) . . ?
C13 C14 C17 109.2(8) . . ?
C13 C14 C18 110.9(7) . . ?
C17 C14 C18 110.0(8) . . ?
C13 C14 C15 102.3(7) . . ?
C17 C14 C15 110.6(7) . . ?
C18 C14 C15 113.5(8) . . ?
O4 C15 C11 113.6(7) . . ?
O4 C15 C14 114.0(7) . . ?
C11 C15 C14 101.7(7) . . ?
O4 C15 H15 109.1 . . ?
C11 C15 H15 109.1 . . ?
C14 C15 H15 109.1 . . ?
C10 C16 H16A 109.5 . . ?
C10 C16 H16B 109.5 . . ?
H16A C16 H16B 109.5 . . ?
C10 C16 H16C 109.5 . . ?
H16A C16 H16C 109.5 . . ?
H16B C16 H16C 109.5 . . ?
C14 C17 H17A 109.5 . . ?
C14 C17 H17B 109.5 . . ?
H17A C17 H17B 109.5 . . ?
C14 C17 H17C 109.5 . . ?
H17A C17 H17C 109.5 . . ?
H17B C17 H17C 109.5 . . ?
C14 C18 H18A 109.5 . . ?
C14 C18 H18B 109.5 . . ?
H18A C18 H18B 109.5 . . ?
C14 C18 H18C 109.5 . . ?
H18A C18 H18C 109.5 . . ?
H18B C18 H18C 109.5 . . ?

loop_
_geom_bond_atom_site_label_1
_geom_bond_atom_site_label_2
_geom_bond_distance
_geom_bond_site_symmetry_2
_geom_bond_publ_flag
S1 C3 1.800(9) . ?
S1 C1 1.806(9) . ?
O1 C4 1.221(9) . ?
O2 C6 1.410(10) . ?
O2 H2O2 0.8200 . ?
N1 C4 1.333(10) . ?
N1 C2 1.450(11) . ?
N1 C1 1.470(10) . ?
C1 C7 1.477(13) . ?
C1 H1 0.9800 . ?
C2 C3 1.520(12) . ?
C2 C6 1.549(11) . ?
C2 H2 0.9800 . ?
C3 H3A 0.9700 . ?
C3 H3B 0.9700 . ?
C4 C5 1.543(11) . ?
C5 C9 1.495(11) . ?
C5 C8 1.527(12) . ?
C5 C6 1.533(11) . ?
C6 H6 0.9800 . ?
C7 H7A 0.9600 . ?
C7 H7B 0.9600 . ?
C7 H7C 0.9600 . ?
C8 H8A 0.9600 . ?
C8 H8B 0.9600 . ?
C8 H8C 0.9600 . ?
C9 H9A 0.9600 . ?
C9 H9B 0.9600 . ?
C9 H9C 0.9600 . ?
S2 C12 1.803(9) . ?
S2 C10 1.825(9) . ?
O3 C13 1.205(10) . ?
O4 C15 1.406(11) . ?
O4 H4O4 0.8200 . ?
N2 C13 1.354(10) . ?
N2 C11 1.454(10) . ?
N2 C10 1.456(9) . ?
C10 C16 1.506(13) . ?
C10 H10 0.9800 . ?
C11 C12 1.516(12) . ?
C11 C15 1.526(11) . ?
C11 H11 0.9800 . ?
C12 H12A 0.9700 . ?
C12 H12B 0.9700 . ?
C13 C14 1.513(11) . ?
C14 C17 1.522(13) . ?
C14 C18 1.531(12) . ?
C14 C15 1.556(12) . ?
C15 H15 0.9800 . ?
C16 H16A 0.9600 . ?
C16 H16B 0.9600 . ?
C16 H16C 0.9600 . ?
C17 H17A 0.9600 . ?
C17 H17B 0.9600 . ?
C17 H17C 0.9600 . ?
C18 H18A 0.9600 . ?
C18 H18B 0.9600 . ?
C18 H18C 0.9600 . ?

loop_
_geom_hbond_atom_site_label_D
_geom_hbond_atom_site_label_H
_geom_hbond_atom_site_label_A
_geom_hbond_distance_DH
_geom_hbond_distance_HA
_geom_hbond_distance_DA
_geom_hbond_angle_DHA
_geom_hbond_site_symmetry_A
_geom_hbond_publ_flag
O2 H2O2 O1 0.82 1.97 2.788(8) 174.7 4_556 yes
O4 H4O4 O3 0.82 1.95 2.764(8) 171.0 4_545 yes
C2 H2 S1 0.98 3.03 3.829(9) 139.8 2_656 yes

loop_
_geom_torsion_atom_site_label_1
_geom_torsion_atom_site_label_2
_geom_torsion_atom_site_label_3
_geom_torsion_atom_site_label_4
_geom_torsion
_geom_torsion_site_symmetry_1
_geom_torsion_site_symmetry_2
_geom_torsion_site_symmetry_3
_geom_torsion_site_symmetry_4
_geom_torsion_publ_flag
C4 N1 C1 C7 -77.1(10) . . . . ?
C2 N1 C1 C7 114.8(9) . . . . ?
C4 N1 C1 S1 161.5(7) . . . . ?
C2 N1 C1 S1 -6.6(8) . . . . ?
C3 S1 C1 N1 -16.0(6) . . . . ?
C3 S1 C1 C7 -137.6(7) . . . . ?
C4 N1 C2 C3 -138.4(7) . . . . ?
C1 N1 C2 C3 31.0(10) . . . . ?
C4 N1 C2 C6 -13.5(9) . . . . ?
C1 N1 C2 C6 155.9(7) . . . . ?
N1 C2 C3 S1 -39.3(8) . . . . ?
C6 C2 C3 S1 -152.9(6) . . . . ?
C1 S1 C3 C2 32.8(7) . . . . ?
C2 N1 C4 O1 173.2(8) . . . . ?
C1 N1 C4 O1 4.9(13) . . . . ?
C2 N1 C4 C5 -7.5(9) . . . . ?
C1 N1 C4 C5 -175.9(7) . . . . ?
O1 C4 C5 C9 -32.1(11) . . . . ?
N1 C4 C5 C9 148.7(7) . . . . ?
O1 C4 C5 C8 89.7(9) . . . . ?
N1 C4 C5 C8 -89.5(8) . . . . ?
O1 C4 C5 C6 -155.4(8) . . . . ?
N1 C4 C5 C6 25.3(8) . . . . ?
C9 C5 C6 O2 -29.9(10) . . . . ?
C8 C5 C6 O2 -157.0(7) . . . . ?
C4 C5 C6 O2 91.3(8) . . . . ?
C9 C5 C6 C2 -153.5(7) . . . . ?
C8 C5 C6 C2 79.4(8) . . . . ?
C4 C5 C6 C2 -32.2(8) . . . . ?
N1 C2 C6 O2 -95.9(8) . . . . ?
C3 C2 C6 O2 19.5(11) . . . . ?
N1 C2 C6 C5 28.5(8) . . . . ?
C3 C2 C6 C5 143.8(8) . . . . ?
C13 N2 C10 C16 -79.1(11) . . . . ?
C11 N2 C10 C16 111.3(9) . . . . ?
C13 N2 C10 S2 161.9(7) . . . . ?
C11 N2 C10 S2 -7.7(8) . . . . ?
C12 S2 C10 N2 -15.3(6) . . . . ?
C12 S2 C10 C16 -136.1(7) . . . . ?
C13 N2 C11 C12 -138.9(7) . . . . ?
C10 N2 C11 C12 32.0(10) . . . . ?
C13 N2 C11 C15 -15.3(9) . . . . ?
C10 N2 C11 C15 155.6(7) . . . . ?
N2 C11 C12 S2 -39.7(8) . . . . ?
C15 C11 C12 S2 -153.1(7) . . . . ?
C10 S2 C12 C11 32.7(7) . . . . ?
C11 N2 C13 O3 175.3(8) . . . . ?
C10 N2 C13 O3 5.3(14) . . . . ?
C11 N2 C13 C14 -7.4(9) . . . . ?
C10 N2 C13 C14 -177.4(7) . . . . ?
O3 C13 C14 C17 86.3(10) . . . . ?
N2 C13 C14 C17 -90.9(8) . . . . ?
O3 C13 C14 C18 -35.0(12) . . . . ?
N2 C13 C14 C18 147.8(8) . . . . ?
O3 C13 C14 C15 -156.4(9) . . . . ?
N2 C13 C14 C15 26.4(8) . . . . ?
N2 C11 C15 O4 -92.9(8) . . . . ?
C12 C11 C15 O4 21.4(11) . . . . ?
N2 C11 C15 C14 30.1(8) . . . . ?
C12 C11 C15 C14 144.4(8) . . . . ?
C13 C14 C15 O4 88.3(8) . . . . ?
C17 C14 C15 O4 -155.4(7) . . . . ?
C18 C14 C15 O4 -31.3(10) . . . . ?
C13 C14 C15 C11 -34.4(8) . . . . ?
C17 C14 C15 C11 81.9(9) . . . . ?
C18 C14 C15 C11 -154.0(7) . . . . ?
